data_7012814
loop_
_publ_author_name
'Tsukahara, Yasunori'
'Kamatani, Takayuki'
'Suzuki, Takayoshi'
'Kaizaki, Sumio'

_publ_section_title
;
 A novel linkage isomeric pair of mixed ligand Ni(ii) complexes with
 IM2py-\k2N,O and IM2py-\k2N,N modes in [Ni(acac)(tmen)(IM2py)]+;
 synthesis and X-ray structure
;
_journal_issue 7
_journal_name_full 'Dalton Transactions'
_journal_page_first 1276
_journal_paper_doi 10.1039/b301530k
_journal_year 2003
_chemical_formula_moiety '(Ni (C6 H16 N2) (C5 H7 O2) (C12 H16 N3 O) 1+), (P F6 1-)'
_chemical_formula_sum 'C23 H39 F6 N5 Ni O3 P'
_chemical_formula_weight 637.27
_chemical_name_common
;
(2,5-Dimethyl-2,5-diazahexane)(pentane-2,4-dionato)(2-(2'-
pyridyl)-4,4,5,5-tetramethyl-4,5-dihydro-1H-imidazol-1-oxy)nickel(ii)
Hexafluorophosphate
;
_chemical_name_systematic
; 
(2,5-Dimethyl-2,5-diazahexane)(pentane-2,4-dionato)(2-(2'-pyridyl)-4,4,5,5-
tetramethyl-4,5-dihydro-1H-imidazol-1-oxy)nickel(II) Hexafluorophosphate
;
_space_group_IT_number 14
_symmetry_cell_setting monoclinic
_symmetry_space_group_name_Hall '-P 2ybc'
_symmetry_space_group_name_H-M 'P 1 21/c 1'
_atom_sites_solution_hydrogens geom
_atom_sites_solution_primary heavy
_atom_sites_solution_secondary difmap
_audit_creation_method SHELXL-97
_cell_angle_alpha 90.00
_cell_angle_beta 116.377(6)
_cell_angle_gamma 90.00
_cell_formula_units_Z 4
_cell_length_a 15.3779(16)
_cell_length_b 13.3309(18)
_cell_length_c 16.5597(15)
_cell_measurement_reflns_used 25
_cell_measurement_temperature 296(2)
_cell_measurement_theta_max 15.0
_cell_measurement_theta_min 14.9
_cell_volume 3041.3(6)
_computing_cell_refinement 'MSC/AFC Diffractometer Control'
_computing_data_collection 'MSC/AFC Diffractometer Control'
_computing_data_reduction 'teXsan Ver. 1.10'
_computing_publication_material SHELXL97
_computing_structure_refinement SHELXL97
_computing_structure_solution SHELXS86
_diffrn_ambient_temperature 296(2)
_diffrn_measured_fraction_theta_full 1.000
_diffrn_measured_fraction_theta_max 1.000
_diffrn_measurement_device_type AFC5R
_diffrn_measurement_method \w-2\q
_diffrn_radiation_monochromator graphite
_diffrn_radiation_source 'rotating anode'
_diffrn_radiation_type 'Mo K\a'
_diffrn_radiation_wavelength 0.71073
_diffrn_reflns_av_R_equivalents 0.0396
_diffrn_reflns_av_sigmaI/netI 0.1475
_diffrn_reflns_limit_h_max 19
_diffrn_reflns_limit_h_min 0
_diffrn_reflns_limit_k_max 17
_diffrn_reflns_limit_k_min 0
_diffrn_reflns_limit_l_max 19
_diffrn_reflns_limit_l_min -21
_diffrn_reflns_number 7249
_diffrn_reflns_theta_full 27.51
_diffrn_reflns_theta_max 27.51
_diffrn_reflns_theta_min 2.05
_diffrn_standards_decay_% 0.26
_diffrn_standards_interval_count 150
_diffrn_standards_number 3
_exptl_absorpt_coefficient_mu 0.759
_exptl_absorpt_correction_T_max 0.832
_exptl_absorpt_correction_T_min 0.744
_exptl_absorpt_correction_type integration
_exptl_absorpt_process_details 'Coppens numerical'
_exptl_crystal_colour green-red
_exptl_crystal_density_diffrn 1.392
_exptl_crystal_density_method 'not measured'
_exptl_crystal_description plate
_exptl_crystal_F_000 1332
_exptl_crystal_size_max 0.45
_exptl_crystal_size_mid 0.38
_exptl_crystal_size_min 0.20
_refine_diff_density_max 0.602
_refine_diff_density_min -0.347
_refine_diff_density_rms 0.075
_refine_ls_extinction_method none
_refine_ls_goodness_of_fit_ref 0.862
_refine_ls_hydrogen_treatment constr
_refine_ls_matrix_type full
_refine_ls_number_parameters 362
_refine_ls_number_reflns 6986
_refine_ls_number_restraints 0
_refine_ls_restrained_S_all 0.862
_refine_ls_R_factor_all 0.2131
_refine_ls_R_factor_gt 0.0538
_refine_ls_shift/su_max 0.115
_refine_ls_shift/su_mean 0.003
_refine_ls_structure_factor_coef Fsqd
_refine_ls_weighting_details 'calc w=1/[\s^2^(Fo^2^)+(0.1560P)^2^+0.0000P] where P=(Fo^2^+2Fc^2^)/3'
_refine_ls_weighting_scheme calc
_refine_ls_wR_factor_gt 0.1632
_refine_ls_wR_factor_ref 0.2455
_reflns_number_gt 2677
_reflns_number_total 6986
_reflns_threshold_expression 'I > 2\s(I)'
_cod_data_source_file b301530k.txt
_cod_data_source_block kama1
_cod_original_sg_symbol_H-M 'P 21/c'
_cod_database_code 7012814

loop_
_symmetry_equiv_pos_as_xyz
'x, y, z'
'-x, y+1/2, -z+1/2'
'-x, -y, -z'
'x, -y-1/2, z-1/2'

loop_
_atom_site_label
_atom_site_type_symbol
_atom_site_fract_x
_atom_site_fract_y
_atom_site_fract_z
_atom_site_U_iso_or_equiv
_atom_site_adp_type
_atom_site_occupancy
_atom_site_symmetry_multiplicity
_atom_site_calc_flag
_atom_site_refinement_flags
_atom_site_disorder_assembly
_atom_site_disorder_group
Ni Ni 0.32623(5) 0.14808(6) 0.10762(5) 0.0455(2) Uani 1 1 d . . .
P P 0.83986(13) 0.24022(13) 0.75441(13) 0.0616(5) Uani 1 1 d . . .
F1 F 0.8686(6) 0.2569(5) 0.6786(5) 0.161(3) Uani 1 1 d . . .
F2 F 0.8812(5) 0.3484(4) 0.7866(5) 0.163(3) Uani 1 1 d . . .
F3 F 0.7408(4) 0.2892(5) 0.6984(5) 0.161(3) Uani 1 1 d . . .
F4 F 0.9439(4) 0.1977(5) 0.8142(5) 0.160(3) Uani 1 1 d . . .
F5 F 0.8079(5) 0.1314(4) 0.7261(5) 0.159(3) Uani 1 1 d . . .
F6 F 0.8214(9) 0.2260(8) 0.8345(6) 0.254(6) Uani 1 1 d . . .
O1 O 0.3113(3) 0.2990(3) 0.1170(3) 0.0523(10) Uani 1 1 d . . .
O31 O 0.3381(3) -0.0010(3) 0.1038(3) 0.0593(11) Uani 1 1 d . . .
O32 O 0.2689(3) 0.1582(3) -0.0287(3) 0.0528(10) Uani 1 1 d . . .
N1 N 0.2282(3) 0.3376(3) 0.0546(3) 0.0426(10) Uani 1 1 d . . .
N2 N 0.0725(3) 0.3645(4) -0.0329(3) 0.0504(12) Uani 1 1 d . . .
N3 N 0.1808(3) 0.1348(3) 0.0931(3) 0.0432(11) Uani 1 1 d . . .
N21 N 0.3955(4) 0.1401(4) 0.2560(3) 0.0608(13) Uani 1 1 d . . .
N22 N 0.4746(3) 0.1680(4) 0.1263(4) 0.0630(15) Uani 1 1 d . . .
C1 C 0.1420(4) 0.3006(4) 0.0271(4) 0.0445(13) Uani 1 1 d . . .
C2 C 0.1232(4) 0.4393(4) -0.0627(4) 0.0532(15) Uani 1 1 d . . .
C3 C 0.2237(4) 0.4422(4) 0.0218(4) 0.0528(15) Uani 1 1 d . . .
C4 C 0.1312(5) 0.3993(6) -0.1449(5) 0.0691(18) Uani 1 1 d . . .
H4A H 0.1689 0.3387 -0.1292 0.084 Uiso 1 1 calc R . .
H4B H 0.1623 0.4484 -0.1657 0.084 Uiso 1 1 calc R . .
H4C H 0.0675 0.3854 -0.1918 0.084 Uiso 1 1 calc R . .
C5 C 0.0683(6) 0.5383(5) -0.0846(6) 0.083(2) Uani 1 1 d . . .
H5A H 0.0035 0.5279 -0.1309 0.099 Uiso 1 1 calc R . .
H5B H 0.1010 0.5857 -0.1053 0.099 Uiso 1 1 calc R . .
H5C H 0.0658 0.5640 -0.0315 0.099 Uiso 1 1 calc R . .
C6 C 0.3096(5) 0.4655(6) 0.0022(5) 0.074(2) Uani 1 1 d . . .
H6A H 0.3152 0.4141 -0.0358 0.091 Uiso 1 1 calc R . .
H6B H 0.3680 0.4679 0.0578 0.091 Uiso 1 1 calc R . .
H6C H 0.2995 0.5291 -0.0277 0.091 Uiso 1 1 calc R . .
C7 C 0.2249(6) 0.5098(5) 0.0973(5) 0.081(2) Uani 1 1 d . . .
H7A H 0.1717 0.4924 0.1100 0.095 Uiso 1 1 calc R . .
H7B H 0.2189 0.5787 0.0786 0.095 Uiso 1 1 calc R . .
H7C H 0.2850 0.5007 0.1506 0.095 Uiso 1 1 calc R . .
C8 C 0.1150(4) 0.2078(4) 0.0590(4) 0.0420(12) Uani 1 1 d . . .
C9 C 0.0219(4) 0.2005(5) 0.0524(4) 0.0552(15) Uani 1 1 d . . .
H9 H -0.0221 0.2529 0.0283 0.068 Uiso 1 1 calc R . .
C10 C -0.0041(5) 0.1147(5) 0.0819(5) 0.0629(17) Uani 1 1 d . . .
H10 H -0.0657 0.1081 0.0789 0.075 Uiso 1 1 calc R . .
C11 C 0.0636(5) 0.0376(5) 0.1165(4) 0.0578(16) Uani 1 1 d . . .
H11 H 0.0482 -0.0216 0.1371 0.069 Uiso 1 1 calc R . .
C12 C 0.1529(4) 0.0507(5) 0.1195(4) 0.0540(15) Uani 1 1 d . . .
H12 H 0.1972 -0.0018 0.1412 0.064 Uiso 1 1 calc R . .
C21 C 0.4952(6) 0.1686(10) 0.2799(5) 0.141(5) Uani 1 1 d . . .
H21A H 0.5015 0.2390 0.2964 0.163 Uiso 1 1 calc R . .
H21B H 0.5360 0.1317 0.3341 0.163 Uiso 1 1 calc R . .
C22 C 0.5341(5) 0.1569(10) 0.2217(6) 0.131(5) Uani 1 1 d . . .
H22A H 0.5626 0.0904 0.2315 0.160 Uiso 1 1 calc R . .
H22B H 0.5871 0.2045 0.2389 0.160 Uiso 1 1 calc R . .
C23 C 0.3508(8) 0.2088(8) 0.2955(5) 0.121(4) Uani 1 1 d . . .
H23A H 0.3681 0.2765 0.2894 0.143 Uiso 1 1 calc R . .
H23B H 0.3734 0.1933 0.3583 0.143 Uiso 1 1 calc R . .
H23C H 0.2815 0.2016 0.2649 0.143 Uiso 1 1 calc R . .
C24 C 0.3945(7) 0.0438(7) 0.2967(5) 0.101(3) Uani 1 1 d . . .
H24A H 0.4311 0.0487 0.3610 0.121 Uiso 1 1 calc R . .
H24B H 0.4232 -0.0062 0.2743 0.121 Uiso 1 1 calc R . .
H24C H 0.3288 0.0254 0.2818 0.121 Uiso 1 1 calc R . .
C25 C 0.4905(6) 0.2640(7) 0.0955(7) 0.101(3) Uani 1 1 d . . .
H25A H 0.4945 0.3149 0.1381 0.118 Uiso 1 1 calc R . .
H25B H 0.4375 0.2789 0.0379 0.118 Uiso 1 1 calc R . .
H25C H 0.5500 0.2624 0.0899 0.118 Uiso 1 1 calc R . .
C26 C 0.5029(6) 0.0916(7) 0.0788(7) 0.115(4) Uani 1 1 d . . .
H26A H 0.4521 0.0839 0.0186 0.138 Uiso 1 1 calc R . .
H26B H 0.5135 0.0289 0.1102 0.138 Uiso 1 1 calc R . .
H26C H 0.5615 0.1121 0.0764 0.138 Uiso 1 1 calc R . .
C31 C 0.3106(6) -0.1646(5) 0.0465(6) 0.087(2) Uani 1 1 d . . .
H31A H 0.2834 -0.1857 0.0859 0.106 Uiso 1 1 calc R . .
H31B H 0.3784 -0.1810 0.0732 0.106 Uiso 1 1 calc R . .
H31C H 0.2779 -0.1982 -0.0104 0.106 Uiso 1 1 calc R . .
C32 C 0.2983(5) -0.0536(5) 0.0324(5) 0.0601(16) Uani 1 1 d . . .
C33 C 0.2489(5) -0.0162(5) -0.0548(4) 0.0574(16) Uani 1 1 d . . .
H33 H 0.2216 -0.0635 -0.1005 0.069 Uiso 1 1 calc R . .
C34 C 0.2357(4) 0.0834(5) -0.0812(4) 0.0521(15) Uani 1 1 d . . .
C35 C 0.1785(6) 0.1080(6) -0.1795(4) 0.079(2) Uani 1 1 d . . .
H35A H 0.1689 0.0481 -0.2146 0.095 Uiso 1 1 calc R . .
H35B H 0.2134 0.1564 -0.1967 0.095 Uiso 1 1 calc R . .
H35C H 0.1166 0.1353 -0.1898 0.095 Uiso 1 1 calc R . .

loop_
_atom_site_aniso_label
_atom_site_aniso_U_11
_atom_site_aniso_U_22
_atom_site_aniso_U_33
_atom_site_aniso_U_23
_atom_site_aniso_U_13
_atom_site_aniso_U_12
Ni 0.0367(4) 0.0538(4) 0.0443(4) -0.0027(4) 0.0165(3) 0.0031(4)
P 0.0619(11) 0.0529(10) 0.0717(11) 0.0095(9) 0.0311(9) 0.0050(8)
F1 0.224(7) 0.165(6) 0.162(6) 0.059(5) 0.148(6) 0.063(5)
F2 0.123(5) 0.081(4) 0.215(8) -0.014(4) 0.011(5) -0.011(3)
F3 0.067(3) 0.175(6) 0.231(8) 0.102(5) 0.056(4) 0.029(4)
F4 0.092(4) 0.115(5) 0.223(8) 0.061(5) 0.026(4) 0.021(3)
F5 0.173(6) 0.079(4) 0.174(6) -0.008(4) 0.031(5) -0.043(4)
F6 0.401(16) 0.268(11) 0.209(9) 0.098(8) 0.241(11) 0.098(10)
O1 0.042(2) 0.053(2) 0.054(2) -0.007(2) 0.0138(19) -0.0054(19)
O31 0.056(3) 0.059(3) 0.060(3) -0.002(2) 0.023(2) 0.011(2)
O32 0.057(2) 0.053(2) 0.046(2) -0.0038(19) 0.0205(19) -0.006(2)
N1 0.044(2) 0.040(3) 0.047(2) -0.004(2) 0.023(2) -0.002(2)
N2 0.046(3) 0.045(3) 0.065(3) 0.011(2) 0.029(2) 0.005(2)
N3 0.040(2) 0.042(3) 0.049(3) 0.002(2) 0.020(2) 0.004(2)
N21 0.060(3) 0.073(4) 0.050(3) -0.006(3) 0.026(2) 0.000(3)
N22 0.039(3) 0.088(4) 0.062(3) -0.007(3) 0.023(2) 0.000(3)
C1 0.044(3) 0.043(3) 0.051(3) -0.002(3) 0.025(3) -0.001(3)
C2 0.058(4) 0.043(3) 0.063(4) 0.009(3) 0.032(3) 0.003(3)
C3 0.056(3) 0.042(3) 0.069(4) -0.002(3) 0.035(3) -0.007(3)
C4 0.073(4) 0.077(5) 0.063(4) 0.008(4) 0.036(4) -0.005(4)
C5 0.087(5) 0.058(4) 0.113(6) 0.031(4) 0.054(5) 0.018(4)
C6 0.063(4) 0.070(5) 0.096(5) 0.018(4) 0.042(4) -0.007(4)
C7 0.101(6) 0.051(4) 0.088(5) -0.014(4) 0.041(5) -0.011(4)
C8 0.037(3) 0.044(3) 0.048(3) -0.004(3) 0.021(2) 0.000(2)
C9 0.046(3) 0.049(4) 0.069(4) 0.012(3) 0.024(3) 0.006(3)
C10 0.053(4) 0.064(4) 0.083(5) -0.002(4) 0.041(3) -0.010(3)
C11 0.059(4) 0.051(4) 0.064(4) 0.012(3) 0.029(3) -0.001(3)
C12 0.052(3) 0.055(4) 0.056(3) 0.009(3) 0.025(3) 0.005(3)
C21 0.074(6) 0.281(16) 0.053(5) -0.021(7) 0.014(4) -0.070(8)
C22 0.041(4) 0.262(15) 0.071(5) 0.001(7) 0.008(4) 0.012(6)
C23 0.179(10) 0.130(8) 0.062(5) 0.000(5) 0.062(6) 0.046(8)
C24 0.116(7) 0.107(7) 0.061(5) 0.019(5) 0.023(5) -0.010(6)
C25 0.054(5) 0.100(7) 0.156(9) 0.014(6) 0.052(5) -0.003(4)
C26 0.068(5) 0.134(8) 0.174(10) -0.050(7) 0.081(6) -0.006(5)
C31 0.107(6) 0.056(5) 0.096(6) 0.004(4) 0.041(5) 0.016(4)
C32 0.061(4) 0.053(4) 0.080(5) -0.004(4) 0.044(4) 0.003(3)
C33 0.055(4) 0.055(4) 0.063(4) -0.015(3) 0.027(3) -0.011(3)
C34 0.045(3) 0.063(4) 0.049(3) -0.014(3) 0.021(3) -0.017(3)
C35 0.099(6) 0.078(5) 0.052(4) -0.007(4) 0.026(4) -0.018(4)

loop_
_atom_type_symbol
_atom_type_description
_atom_type_scat_dispersion_real
_atom_type_scat_dispersion_imag
_atom_type_scat_source
C C 0.0033 0.0016 'International Tables Vol C Tables 4.2.6.8 and 6.1.1.4'
H H 0.0000 0.0000 'International Tables Vol C Tables 4.2.6.8 and 6.1.1.4'
O O 0.0106 0.0060 'International Tables Vol C Tables 4.2.6.8 and 6.1.1.4'
N N 0.0061 0.0033 'International Tables Vol C Tables 4.2.6.8 and 6.1.1.4'
Ni Ni 0.3393 1.1124 'International Tables Vol C Tables 4.2.6.8 and 6.1.1.4'
P P 0.1023 0.0942 'International Tables Vol C Tables 4.2.6.8 and 6.1.1.4'
F F 0.0171 0.0103 'International Tables Vol C Tables 4.2.6.8 and 6.1.1.4'

loop_
_geom_angle_atom_site_label_1
_geom_angle_atom_site_label_2
_geom_angle_atom_site_label_3
_geom_angle
_geom_angle_site_symmetry_1
_geom_angle_site_symmetry_3
_geom_angle_publ_flag
O31 Ni O32 91.80(17) . . ?
O31 Ni O1 176.68(18) . . ?
O32 Ni O1 90.66(16) . . ?
O31 Ni N3 91.12(17) . . ?
O32 Ni N3 87.99(16) . . ?
O1 Ni N3 86.73(16) . . ?
O31 Ni N22 91.2(2) . . ?
O32 Ni N22 93.45(18) . . ?
O1 Ni N22 90.88(19) . . ?
N3 Ni N22 177.2(2) . . ?
O31 Ni N21 88.94(19) . . ?
O32 Ni N21 177.07(18) . . ?
O1 Ni N21 88.71(18) . . ?
N3 Ni N21 94.82(18) . . ?
N22 Ni N21 83.7(2) . . ?
F6 P F1 174.6(6) . . ?
F6 P F5 89.4(6) . . ?
F1 P F5 93.3(5) . . ?
F6 P F3 93.5(5) . . ?
F1 P F3 90.8(4) . . ?
F5 P F3 96.9(4) . . ?
F6 P F4 86.3(5) . . ?
F1 P F4 89.1(4) . . ?
F5 P F4 87.1(4) . . ?
F3 P F4 176.0(4) . . ?
F6 P F2 91.3(6) . . ?
F1 P F2 85.7(5) . . ?
F5 P F2 175.4(4) . . ?
F3 P F2 87.6(4) . . ?
F4 P F2 88.4(3) . . ?
N1 O1 Ni 114.9(3) . . ?
C32 O31 Ni 124.3(4) . . ?
C34 O32 Ni 123.6(4) . . ?
C1 N1 O1 127.1(5) . . ?
C1 N1 C3 110.8(5) . . ?
O1 N1 C3 121.1(4) . . ?
C1 N2 C2 107.6(4) . . ?
C12 N3 C8 117.1(5) . . ?
C12 N3 Ni 120.0(4) . . ?
C8 N3 Ni 122.9(4) . . ?
C21 N21 C23 111.3(8) . . ?
C21 N21 C24 109.3(7) . . ?
C23 N21 C24 104.0(7) . . ?
C21 N21 Ni 102.7(4) . . ?
C23 N21 Ni 112.3(5) . . ?
C24 N21 Ni 117.4(4) . . ?
C22 N22 C25 110.8(7) . . ?
C22 N22 C26 108.8(7) . . ?
C25 N22 C26 106.8(7) . . ?
C22 N22 Ni 105.0(5) . . ?
C25 N22 Ni 113.0(4) . . ?
C26 N22 Ni 112.4(4) . . ?
N1 C1 N2 111.2(5) . . ?
N1 C1 C8 127.0(5) . . ?
N2 C1 C8 121.6(5) . . ?
N2 C2 C5 110.3(5) . . ?
N2 C2 C4 109.0(5) . . ?
C5 C2 C4 110.4(6) . . ?
N2 C2 C3 100.2(4) . . ?
C5 C2 C3 114.6(6) . . ?
C4 C2 C3 111.8(5) . . ?
N1 C3 C7 105.8(5) . . ?
N1 C3 C6 111.3(5) . . ?
C7 C3 C6 110.8(5) . . ?
N1 C3 C2 99.9(4) . . ?
C7 C3 C2 113.2(5) . . ?
C6 C3 C2 114.9(5) . . ?
C2 C4 H4A 109.5 . . ?
C2 C4 H4B 109.5 . . ?
H4A C4 H4B 109.5 . . ?
C2 C4 H4C 109.5 . . ?
H4A C4 H4C 109.5 . . ?
H4B C4 H4C 109.5 . . ?
C2 C5 H5A 109.5 . . ?
C2 C5 H5B 109.5 . . ?
H5A C5 H5B 109.5 . . ?
C2 C5 H5C 109.5 . . ?
H5A C5 H5C 109.5 . . ?
H5B C5 H5C 109.5 . . ?
C3 C6 H6A 109.5 . . ?
C3 C6 H6B 109.5 . . ?
H6A C6 H6B 109.5 . . ?
C3 C6 H6C 109.5 . . ?
H6A C6 H6C 109.5 . . ?
H6B C6 H6C 109.5 . . ?
C3 C7 H7A 109.5 . . ?
C3 C7 H7B 109.5 . . ?
H7A C7 H7B 109.5 . . ?
C3 C7 H7C 109.5 . . ?
H7A C7 H7C 109.5 . . ?
H7B C7 H7C 109.5 . . ?
N3 C8 C9 122.9(5) . . ?
N3 C8 C1 118.8(5) . . ?
C9 C8 C1 118.3(5) . . ?
C10 C9 C8 118.9(6) . . ?
C10 C9 H9 120.6 . . ?
C8 C9 H9 120.5 . . ?
C11 C10 C9 118.6(6) . . ?
C11 C10 H10 120.7 . . ?
C9 C10 H10 120.7 . . ?
C12 C11 C10 118.5(6) . . ?
C12 C11 H11 120.7 . . ?
C10 C11 H11 120.7 . . ?
N3 C12 C11 123.9(6) . . ?
N3 C12 H12 118.0 . . ?
C11 C12 H12 118.1 . . ?
C22 C21 N21 121.6(7) . . ?
C22 C21 H21A 106.9 . . ?
N21 C21 H21A 106.9 . . ?
C22 C21 H21B 106.9 . . ?
N21 C21 H21B 106.9 . . ?
H21A C21 H21B 106.7 . . ?
C21 C22 N22 120.2(7) . . ?
C21 C22 H22A 107.3 . . ?
N22 C22 H22A 107.3 . . ?
C21 C22 H22B 107.3 . . ?
N22 C22 H22B 107.3 . . ?
H22A C22 H22B 106.9 . . ?
N21 C23 H23A 109.5 . . ?
N21 C23 H23B 109.5 . . ?
H23A C23 H23B 109.5 . . ?
N21 C23 H23C 109.5 . . ?
H23A C23 H23C 109.5 . . ?
H23B C23 H23C 109.5 . . ?
N21 C24 H24A 109.5 . . ?
N21 C24 H24B 109.5 . . ?
H24A C24 H24B 109.5 . . ?
N21 C24 H24C 109.5 . . ?
H24A C24 H24C 109.5 . . ?
H24B C24 H24C 109.5 . . ?
N22 C25 H25A 109.5 . . ?
N22 C25 H25B 109.5 . . ?
H25A C25 H25B 109.5 . . ?
N22 C25 H25C 109.5 . . ?
H25A C25 H25C 109.5 . . ?
H25B C25 H25C 109.5 . . ?
N22 C26 H26A 109.5 . . ?
N22 C26 H26B 109.5 . . ?
H26A C26 H26B 109.5 . . ?
N22 C26 H26C 109.5 . . ?
H26A C26 H26C 109.5 . . ?
H26B C26 H26C 109.5 . . ?
C32 C31 H31A 109.5 . . ?
C32 C31 H31B 109.5 . . ?
H31A C31 H31B 109.5 . . ?
C32 C31 H31C 109.5 . . ?
H31A C31 H31C 109.5 . . ?
H31B C31 H31C 109.5 . . ?
O31 C32 C33 125.6(6) . . ?
O31 C32 C31 115.1(6) . . ?
C33 C32 C31 119.3(6) . . ?
C34 C33 C32 127.4(6) . . ?
C34 C33 H33 116.3 . . ?
C32 C33 H33 116.3 . . ?
O32 C34 C33 125.3(6) . . ?
O32 C34 C35 115.7(6) . . ?
C33 C34 C35 119.0(6) . . ?
C34 C35 H35A 109.5 . . ?
C34 C35 H35B 109.5 . . ?
H35A C35 H35B 109.5 . . ?
C34 C35 H35C 109.5 . . ?
H35A C35 H35C 109.5 . . ?
H35B C35 H35C 109.5 . . ?

loop_
_geom_bond_atom_site_label_1
_geom_bond_atom_site_label_2
_geom_bond_distance
_geom_bond_site_symmetry_2
_geom_bond_publ_flag
Ni O31 1.999(4) . ?
Ni O32 2.030(4) . ?
Ni O1 2.039(4) . ?
Ni N3 2.148(4) . ?
Ni N22 2.178(5) . ?
Ni N21 2.204(5) . ?
P F6 1.487(7) . ?
P F1 1.521(6) . ?
P F5 1.536(6) . ?
P F3 1.534(5) . ?
P F4 1.566(6) . ?
P F2 1.571(6) . ?
O1 N1 1.338(5) . ?
O31 C32 1.274(8) . ?
O32 C34 1.271(7) . ?
N1 C1 1.294(7) . ?
N1 C3 1.487(7) . ?
N2 C1 1.383(7) . ?
N2 C2 1.479(7) . ?
N3 C12 1.341(7) . ?
N3 C8 1.335(7) . ?
N21 C21 1.453(9) . ?
N21 C23 1.462(10) . ?
N21 C24 1.453(9) . ?
N22 C22 1.439(10) . ?
N22 C25 1.439(9) . ?
N22 C26 1.467(9) . ?
C1 C8 1.475(8) . ?
C2 C5 1.521(9) . ?
C2 C4 1.518(9) . ?
C2 C3 1.558(9) . ?
C3 C7 1.535(9) . ?
C3 C6 1.525(8) . ?
C4 H4A 0.9600 . ?
C4 H4B 0.9600 . ?
C4 H4C 0.9600 . ?
C5 H5A 0.9600 . ?
C5 H5B 0.9600 . ?
C5 H5C 0.9600 . ?
C6 H6A 0.9600 . ?
C6 H6B 0.9600 . ?
C6 H6C 0.9600 . ?
C7 H7A 0.9600 . ?
C7 H7B 0.9600 . ?
C7 H7C 0.9600 . ?
C8 C9 1.390(7) . ?
C9 C10 1.372(8) . ?
C9 H9 0.9300 . ?
C10 C11 1.392(9) . ?
C10 H10 0.9300 . ?
C11 C12 1.364(8) . ?
C11 H11 0.9300 . ?
C12 H12 0.9300 . ?
C21 C22 1.351(12) . ?
C21 H21A 0.9700 . ?
C21 H21B 0.9700 . ?
C22 H22A 0.9700 . ?
C22 H22B 0.9700 . ?
C23 H23A 0.9600 . ?
C23 H23B 0.9600 . ?
C23 H23C 0.9600 . ?
C24 H24A 0.9600 . ?
C24 H24B 0.9600 . ?
C24 H24C 0.9600 . ?
C25 H25A 0.9600 . ?
C25 H25B 0.9600 . ?
C25 H25C 0.9600 . ?
C26 H26A 0.9600 . ?
C26 H26B 0.9600 . ?
C26 H26C 0.9600 . ?
C31 C32 1.497(9) . ?
C31 H31A 0.9600 . ?
C31 H31B 0.9600 . ?
C31 H31C 0.9600 . ?
C32 C33 1.391(9) . ?
C33 C34 1.384(9) . ?
C33 H33 0.9300 . ?
C34 C35 1.502(8) . ?
C35 H35A 0.9600 . ?
C35 H35B 0.9600 . ?
C35 H35C 0.9600 . ?

loop_
_geom_torsion_atom_site_label_1
_geom_torsion_atom_site_label_2
_geom_torsion_atom_site_label_3
_geom_torsion_atom_site_label_4
_geom_torsion
_geom_torsion_site_symmetry_1
_geom_torsion_site_symmetry_2
_geom_torsion_site_symmetry_3
_geom_torsion_site_symmetry_4
_geom_torsion_publ_flag
O31 Ni O1 N1 -97(3) . . . . ?
O32 Ni O1 N1 41.1(3) . . . . ?
N3 Ni O1 N1 -46.8(3) . . . . ?
N22 Ni O1 N1 134.6(3) . . . . ?
N21 Ni O1 N1 -141.7(3) . . . . ?
O32 Ni O31 C32 -12.5(5) . . . . ?
O1 Ni O31 C32 125(3) . . . . ?
N3 Ni O31 C32 75.5(5) . . . . ?
N22 Ni O31 C32 -106.0(5) . . . . ?
N21 Ni O31 C32 170.3(5) . . . . ?
O31 Ni O32 C34 15.2(5) . . . . ?
O1 Ni O32 C34 -162.5(4) . . . . ?
N3 Ni O32 C34 -75.8(4) . . . . ?
N22 Ni O32 C34 106.6(5) . . . . ?
N21 Ni O32 C34 120(4) . . . . ?
Ni O1 N1 C1 43.6(6) . . . . ?
Ni O1 N1 C3 -149.5(4) . . . . ?
O31 Ni N3 C12 25.1(4) . . . . ?
O32 Ni N3 C12 116.9(4) . . . . ?
O1 Ni N3 C12 -152.3(4) . . . . ?
N22 Ni N3 C12 -122(4) . . . . ?
N21 Ni N3 C12 -63.9(4) . . . . ?
O31 Ni N3 C8 -155.4(4) . . . . ?
O32 Ni N3 C8 -63.7(4) . . . . ?
O1 Ni N3 C8 27.1(4) . . . . ?
N22 Ni N3 C8 58(4) . . . . ?
N21 Ni N3 C8 115.5(4) . . . . ?
O31 Ni N21 C21 100.2(6) . . . . ?
O32 Ni N21 C21 -5(4) . . . . ?
O1 Ni N21 C21 -82.2(6) . . . . ?
N3 Ni N21 C21 -168.8(6) . . . . ?
N22 Ni N21 C21 8.8(6) . . . . ?
O31 Ni N21 C23 -140.2(6) . . . . ?
O32 Ni N21 C23 115(4) . . . . ?
O1 Ni N21 C23 37.5(6) . . . . ?
N3 Ni N21 C23 -49.2(6) . . . . ?
N22 Ni N21 C23 128.5(6) . . . . ?
O31 Ni N21 C24 -19.8(6) . . . . ?
O32 Ni N21 C24 -125(4) . . . . ?
O1 Ni N21 C24 157.9(6) . . . . ?
N3 Ni N21 C24 71.3(6) . . . . ?
N22 Ni N21 C24 -111.1(6) . . . . ?
O31 Ni N22 C22 -84.3(6) . . . . ?
O32 Ni N22 C22 -176.2(6) . . . . ?
O1 Ni N22 C22 93.1(6) . . . . ?
N3 Ni N22 C22 63(4) . . . . ?
N21 Ni N22 C22 4.5(6) . . . . ?
O31 Ni N22 C25 154.8(6) . . . . ?
O32 Ni N22 C25 62.9(6) . . . . ?
O1 Ni N22 C25 -27.8(6) . . . . ?
N3 Ni N22 C25 -58(4) . . . . ?
N21 Ni N22 C25 -116.4(6) . . . . ?
O31 Ni N22 C26 33.8(6) . . . . ?
O32 Ni N22 C26 -58.1(6) . . . . ?
O1 Ni N22 C26 -148.8(6) . . . . ?
N3 Ni N22 C26 -179(100) . . . . ?
N21 Ni N22 C26 122.6(6) . . . . ?
O1 N1 C1 N2 175.3(5) . . . . ?
C3 N1 C1 N2 7.2(6) . . . . ?
O1 N1 C1 C8 0.7(9) . . . . ?
C3 N1 C1 C8 -167.3(5) . . . . ?
C2 N2 C1 N1 14.8(6) . . . . ?
C2 N2 C1 C8 -170.3(5) . . . . ?
C1 N2 C2 C5 -149.6(6) . . . . ?
C1 N2 C2 C4 89.0(6) . . . . ?
C1 N2 C2 C3 -28.4(6) . . . . ?
C1 N1 C3 C7 93.4(6) . . . . ?
O1 N1 C3 C7 -75.5(6) . . . . ?
C1 N1 C3 C6 -146.2(6) . . . . ?
O1 N1 C3 C6 45.0(7) . . . . ?
C1 N1 C3 C2 -24.4(6) . . . . ?
O1 N1 C3 C2 166.8(4) . . . . ?
N2 C2 C3 N1 30.2(5) . . . . ?
C5 C2 C3 N1 148.2(5) . . . . ?
C4 C2 C3 N1 -85.2(5) . . . . ?
N2 C2 C3 C7 -81.9(6) . . . . ?
C5 C2 C3 C7 36.1(7) . . . . ?
C4 C2 C3 C7 162.7(5) . . . . ?
N2 C2 C3 C6 149.4(5) . . . . ?
C5 C2 C3 C6 -92.6(7) . . . . ?
C4 C2 C3 C6 34.0(7) . . . . ?
C12 N3 C8 C9 1.6(8) . . . . ?
Ni N3 C8 C9 -177.8(4) . . . . ?
C12 N3 C8 C1 -178.5(5) . . . . ?
Ni N3 C8 C1 2.0(7) . . . . ?
N1 C1 C8 N3 -26.5(8) . . . . ?
N2 C1 C8 N3 159.5(5) . . . . ?
N1 C1 C8 C9 153.4(6) . . . . ?
N2 C1 C8 C9 -20.7(8) . . . . ?
N3 C8 C9 C10 -0.1(9) . . . . ?
C1 C8 C9 C10 -179.9(6) . . . . ?
C8 C9 C10 C11 -0.8(10) . . . . ?
C9 C10 C11 C12 0.0(10) . . . . ?
C8 N3 C12 C11 -2.5(8) . . . . ?
Ni N3 C12 C11 177.0(5) . . . . ?
C10 C11 C12 N3 1.7(10) . . . . ?
C23 N21 C21 C22 -144.6(12) . . . . ?
C24 N21 C21 C22 101.1(13) . . . . ?
Ni N21 C21 C22 -24.3(14) . . . . ?
N21 C21 C22 N22 33.1(19) . . . . ?
C25 N22 C22 C21 102.2(13) . . . . ?
C26 N22 C22 C21 -140.6(12) . . . . ?
Ni N22 C22 C21 -20.1(14) . . . . ?
Ni O31 C32 C33 6.7(9) . . . . ?
Ni O31 C32 C31 -175.4(5) . . . . ?
O31 C32 C33 C34 2.1(11) . . . . ?
C31 C32 C33 C34 -175.7(7) . . . . ?
Ni O32 C34 C33 -12.4(8) . . . . ?
Ni O32 C34 C35 168.2(4) . . . . ?
C32 C33 C34 O32 1.3(11) . . . . ?
C32 C33 C34 C35 -179.3(6) . . . . ?
